data_4081475
loop_
_publ_author_name
'Kinzhalov, Mikhail A.'
'Luzyanin, Konstantin V.'
'Boyarskiy, Vadim P.'
'Haukka, Matti'
'Kukushkin, Vadim Yu.'

_publ_section_title
;
 ADC-Based Palladium Catalysts for Aqueous Suzuki--Miyaura Cross-Coupling
 Exhibit Greater Activity than the Most Advantageous Catalytic Systems
;
_journal_issue 18
_journal_name_full Organometallics
_journal_page_first 5212
_journal_paper_doi 10.1021/om4007592
_journal_volume 32
_journal_year 2013
_chemical_formula_moiety 'C22 H20 Cl4 N4 O2 Pd S, C H2 Cl2'
_chemical_formula_sum 'C23 H22 Cl6 N4 O2 Pd S'
_chemical_formula_weight 737.61
_chemical_name_systematic
; 
 ? 
;
_space_group_IT_number 2
_symmetry_cell_setting triclinic
_symmetry_space_group_name_Hall '-P 1'
_symmetry_space_group_name_H-M 'P -1'
_atom_sites_solution_hydrogens geom
_atom_sites_solution_primary direct
_atom_sites_solution_secondary difmap
_audit_creation_method SHELXL-97
_cell_angle_alpha 111.7470(10)
_cell_angle_beta 102.344(2)
_cell_angle_gamma 95.338(2)
_cell_formula_units_Z 2
_cell_length_a 11.6878(5)
_cell_length_b 11.6902(4)
_cell_length_c 11.7066(5)
_cell_measurement_reflns_used 9839
_cell_measurement_temperature 100(2)
_cell_measurement_theta_max 37.94
_cell_measurement_theta_min 2.28
_cell_volume 1424.93(10)
_computing_cell_refinement 'SAINT (Bruker AXS, 2009)'
_computing_data_collection 'APEX2 (Bruker AXS, 2010)'
_computing_data_reduction 'SAINT (Bruker AXS, 2009)'
_computing_molecular_graphics 'CrystaMaker (CrystalMaker Software ltd., 2011)'
_computing_publication_material 'SHELXL-97 (Sheldrick, 2008)'
_computing_structure_refinement 'SHELXL-97 (Sheldrick, 2008)'
_computing_structure_solution 'SHELXS-97 (Sheldrick, 2008)'
_diffrn_ambient_temperature 100(2)
_diffrn_detector_area_resol_mean 16
_diffrn_measured_fraction_theta_full 0.976
_diffrn_measured_fraction_theta_max 0.976
_diffrn_measurement_device '62mm x 62mm CCD camera on \k-goniostat'
_diffrn_measurement_device_type 'Bruker KAPPA APEX II DUO CCD'
_diffrn_measurement_method '\f scans and \w scans with \k offset'
_diffrn_radiation_monochromator 'curved graphite crystal'
_diffrn_radiation_source 'fine-focus sealed tube'
_diffrn_radiation_type MoK\a
_diffrn_radiation_wavelength 0.71073
_diffrn_reflns_av_R_equivalents 0.0161
_diffrn_reflns_av_sigmaI/netI 0.0169
_diffrn_reflns_limit_h_max 18
_diffrn_reflns_limit_h_min -20
_diffrn_reflns_limit_k_max 20
_diffrn_reflns_limit_k_min -12
_diffrn_reflns_limit_l_max 20
_diffrn_reflns_limit_l_min -20
_diffrn_reflns_number 49706
_diffrn_reflns_theta_full 38.00
_diffrn_reflns_theta_max 38.00
_diffrn_reflns_theta_min 1.82
_exptl_absorpt_coefficient_mu 1.317
_exptl_absorpt_correction_T_max 0.7759
_exptl_absorpt_correction_T_min 0.7217
_exptl_absorpt_correction_type multi-scan
_exptl_absorpt_process_details 'SADABS (Sheldrick, 2008)'
_exptl_crystal_colour colourless
_exptl_crystal_density_diffrn 1.719
_exptl_crystal_density_method 'not measured'
_exptl_crystal_description block
_exptl_crystal_F_000 736
_exptl_crystal_size_max 0.27
_exptl_crystal_size_mid 0.23
_exptl_crystal_size_min 0.20
_refine_diff_density_max 0.654
_refine_diff_density_min -0.696
_refine_diff_density_rms 0.073
_refine_ls_extinction_method none
_refine_ls_goodness_of_fit_ref 1.119
_refine_ls_hydrogen_treatment mixed
_refine_ls_matrix_type full
_refine_ls_number_parameters 356
_refine_ls_number_reflns 15163
_refine_ls_number_restraints 0
_refine_ls_restrained_S_all 1.119
_refine_ls_R_factor_all 0.0234
_refine_ls_R_factor_gt 0.0199
_refine_ls_shift/su_max 0.006
_refine_ls_shift/su_mean 0.000
_refine_ls_structure_factor_coef Fsqd
_refine_ls_weighting_details 'calc w=1/[\s^2^(Fo^2^)+(0.0168P)^2^+0.6880P] where P=(Fo^2^+2Fc^2^)/3'
_refine_ls_weighting_scheme calc
_refine_ls_wR_factor_gt 0.0495
_refine_ls_wR_factor_ref 0.0508
_reflns_number_gt 13916
_reflns_number_total 15163
_reflns_threshold_expression >2sigma(I)
_cod_data_source_file om4007592_si_003.cif
_cod_data_source_block 37
_cod_database_code 4081475

loop_
_symmetry_equiv_pos_as_xyz
'x, y, z'
'-x, -y, -z'

loop_
_atom_site_label
_atom_site_type_symbol
_atom_site_fract_x
_atom_site_fract_y
_atom_site_fract_z
_atom_site_U_iso_or_equiv
_atom_site_adp_type
_atom_site_occupancy
_atom_site_symmetry_multiplicity
_atom_site_calc_flag
_atom_site_refinement_flags
_atom_site_disorder_assembly
_atom_site_disorder_group
Pd1 Pd 0.119954(5) 0.673954(6) 0.180296(6) 0.00978(1) Uani 1 1 d . . .
Cl1 Cl -0.012864(18) 0.77893(2) 0.28983(2) 0.01541(4) Uani 1 1 d . . .
Cl2 Cl 0.045504(18) 0.72198(2) 0.00719(2) 0.01445(3) Uani 1 1 d . . .
Cl3 Cl 0.44187(5) 0.75607(5) 0.34431(5) 0.01930(9) Uani 0.7156(16) 1 d P A 1
C8 C 0.3042(5) 0.7545(5) -0.1117(3) 0.0230(3) Uani 0.7156(16) 1 d P A 1
H8A H 0.3014 0.8126 -0.1544 0.034 Uiso 0.7156(16) 1 calc PR A 1
H8B H 0.2229 0.7122 -0.1254 0.034 Uiso 0.7156(16) 1 calc PR A 1
H8C H 0.3515 0.6919 -0.1470 0.034 Uiso 0.7156(16) 1 calc PR A 1
C8B C 0.4365(7) 0.7706(7) 0.3298(7) 0.01930(9) Uani 0.2844(16) 1 d P A 2
H8B1 H 0.3753 0.7867 0.3763 0.029 Uiso 0.2844(16) 1 calc PR A 2
H8B2 H 0.5157 0.8034 0.3904 0.029 Uiso 0.2844(16) 1 calc PR A 2
H8B3 H 0.4277 0.6800 0.2820 0.029 Uiso 0.2844(16) 1 calc PR A 2
Cl3B Cl 0.2939(3) 0.7365(3) -0.13856(17) 0.0230(3) Uani 0.2844(16) 1 d P A 2
Cl4 Cl 0.43432(3) 0.64073(3) 0.56101(3) 0.02604(5) Uani 1 1 d . . .
Cl5 Cl 0.26353(3) 0.01099(3) 0.44852(3) 0.02689(5) Uani 1 1 d . . .
Cl6 Cl 0.21728(3) -0.12299(3) 0.60657(3) 0.02973(6) Uani 1 1 d . . .
S1 S 0.340798(19) 0.30556(2) -0.03106(2) 0.01354(4) Uani 1 1 d . . .
O1 O 0.35391(7) 0.22517(7) -0.15223(8) 0.01971(13) Uani 1 1 d . . .
O2 O 0.44096(6) 0.39486(7) 0.06430(8) 0.02096(14) Uani 1 1 d . . .
N1 N 0.31918(7) 0.63470(7) 0.06155(7) 0.01306(12) Uani 1 1 d . . .
N2 N 0.19320(7) 0.45787(7) 0.02690(7) 0.01244(11) Uani 1 1 d . . .
N3 N 0.24215(7) 0.38778(7) -0.07074(7) 0.01283(11) Uani 1 1 d . . .
N4 N 0.19550(8) 0.56032(8) 0.37720(8) 0.01598(13) Uani 1 1 d . . .
C1 C 0.22502(7) 0.58274(8) 0.08212(8) 0.01111(12) Uani 1 1 d . . .
C2 C 0.36463(7) 0.76621(8) 0.11181(8) 0.01253(13) Uani 1 1 d . A .
C3 C 0.42271(8) 0.83254(9) 0.24103(9) 0.01461(14) Uani 1 1 d . . .
C4 C 0.47221(9) 0.95945(9) 0.28747(11) 0.01988(17) Uani 1 1 d . A .
H4 H 0.5102 1.0053 0.3758 0.024 Uiso 1 1 calc R . .
C5 C 0.46554(9) 1.01806(9) 0.20349(12) 0.02256(19) Uani 1 1 d . . .
H5 H 0.4995 1.1045 0.2345 0.027 Uiso 1 1 calc R A .
C6 C 0.40993(9) 0.95193(10) 0.07488(12) 0.02090(18) Uani 1 1 d . A .
H6 H 0.4060 0.9936 0.0186 0.025 Uiso 1 1 calc R . .
C7 C 0.35966(8) 0.82530(9) 0.02696(9) 0.01527(14) Uani 1 1 d . . .
C9 C 0.27441(8) 0.21585(9) 0.03739(9) 0.01536(14) Uani 1 1 d . . .
C10 C 0.29587(10) 0.26124(10) 0.16944(10) 0.02074(17) Uani 1 1 d . . .
H10 H 0.3463 0.3401 0.2230 0.025 Uiso 1 1 calc R . .
C11 C 0.24187(11) 0.18857(12) 0.22144(12) 0.0260(2) Uani 1 1 d . . .
H11 H 0.2554 0.2178 0.3114 0.031 Uiso 1 1 calc R . .
C12 C 0.16823(11) 0.07340(12) 0.14221(13) 0.0264(2) Uani 1 1 d . . .
H12 H 0.1321 0.0240 0.1784 0.032 Uiso 1 1 calc R . .
C13 C 0.14710(9) 0.02999(11) 0.01057(12) 0.02297(19) Uani 1 1 d . . .
H13 H 0.0965 -0.0488 -0.0429 0.028 Uiso 1 1 calc R . .
C14 C 0.19956(9) 0.10124(9) -0.04331(10) 0.01832(16) Uani 1 1 d . . .
H14 H 0.1848 0.0725 -0.1333 0.022 Uiso 1 1 calc R . .
C15 C 0.17158(8) 0.60910(9) 0.30792(8) 0.01446(14) Uani 1 1 d . . .
C16 C 0.21407(9) 0.49546(9) 0.45603(8) 0.01550(14) Uani 1 1 d . . .
C17 C 0.32334(9) 0.52443(9) 0.54673(9) 0.01759(15) Uani 1 1 d . . .
C18 C 0.34273(11) 0.45875(11) 0.62438(10) 0.02221(18) Uani 1 1 d . . .
H18 H 0.4168 0.4778 0.6865 0.027 Uiso 1 1 calc R . .
C19 C 0.25217(12) 0.36489(11) 0.60980(11) 0.0251(2) Uani 1 1 d . . .
H19 H 0.2648 0.3191 0.6622 0.030 Uiso 1 1 calc R . .
C20 C 0.14332(11) 0.33670(11) 0.51988(11) 0.02382(19) Uani 1 1 d . . .
H20 H 0.0824 0.2724 0.5123 0.029 Uiso 1 1 calc R . .
C21 C 0.12177(9) 0.40100(10) 0.44063(9) 0.01906(16) Uani 1 1 d . . .
C22 C 0.00381(10) 0.36865(12) 0.33923(11) 0.0245(2) Uani 1 1 d . . .
H22A H -0.0288 0.4450 0.3491 0.037 Uiso 1 1 calc R . .
H22B H -0.0527 0.3080 0.3492 0.037 Uiso 1 1 calc R . .
H22C H 0.0171 0.3322 0.2542 0.037 Uiso 1 1 calc R . .
C23 C 0.19272(11) 0.00552(11) 0.56551(11) 0.0259(2) Uani 1 1 d . . .
H23A H 0.1059 -0.0007 0.5332 0.031 Uiso 1 1 calc R . .
H23B H 0.2230 0.0844 0.6429 0.031 Uiso 1 1 calc R . .
H1N H 0.3548(15) 0.5847(16) 0.0138(16) 0.026(4) Uiso 1 1 d . . .
H2N H 0.1287(14) 0.4224(15) 0.0319(15) 0.019(4) Uiso 1 1 d . . .
H3N H 0.1876(15) 0.3442(16) -0.1341(16) 0.025(4) Uiso 1 1 d . . .

loop_
_atom_site_aniso_label
_atom_site_aniso_U_11
_atom_site_aniso_U_22
_atom_site_aniso_U_33
_atom_site_aniso_U_23
_atom_site_aniso_U_13
_atom_site_aniso_U_12
Pd1 0.00935(2) 0.00985(2) 0.01068(2) 0.00452(2) 0.00287(2) 0.00220(2)
Cl1 0.01220(7) 0.01798(9) 0.01342(8) 0.00283(7) 0.00403(6) 0.00398(6)
Cl2 0.01284(7) 0.01769(9) 0.01687(8) 0.01123(7) 0.00405(6) 0.00341(6)
Cl3 0.01876(15) 0.0215(2) 0.01658(19) 0.00983(11) 0.00047(13) -0.00065(12)
C8 0.0219(6) 0.0314(10) 0.0205(9) 0.0152(8) 0.0071(7) 0.0048(6)
C8B 0.01876(15) 0.0215(2) 0.01658(19) 0.00983(11) 0.00047(13) -0.00065(12)
Cl3B 0.0219(6) 0.0314(10) 0.0205(9) 0.0152(8) 0.0071(7) 0.0048(6)
Cl4 0.02483(11) 0.02332(11) 0.02706(12) 0.01238(10) -0.00115(9) 0.00026(9)
Cl5 0.02464(11) 0.02969(13) 0.02475(11) 0.01094(10) 0.00575(9) -0.00040(10)
Cl6 0.03196(13) 0.02666(13) 0.02793(13) 0.01223(11) 0.00348(10) -0.00162(10)
S1 0.01048(8) 0.01199(8) 0.01684(9) 0.00460(7) 0.00287(6) 0.00291(6)
O1 0.0190(3) 0.0176(3) 0.0228(3) 0.0049(3) 0.0109(3) 0.0068(2)
O2 0.0132(3) 0.0182(3) 0.0256(3) 0.0073(3) -0.0023(2) -0.0004(2)
N1 0.0127(3) 0.0107(3) 0.0161(3) 0.0043(2) 0.0064(2) 0.0022(2)
N2 0.0119(3) 0.0106(3) 0.0150(3) 0.0043(2) 0.0053(2) 0.0023(2)
N3 0.0128(3) 0.0120(3) 0.0121(3) 0.0031(2) 0.0028(2) 0.0038(2)
N4 0.0189(3) 0.0174(3) 0.0139(3) 0.0077(3) 0.0053(2) 0.0057(3)
C1 0.0111(3) 0.0110(3) 0.0115(3) 0.0049(2) 0.0026(2) 0.0024(2)
C2 0.0110(3) 0.0109(3) 0.0166(3) 0.0057(3) 0.0053(3) 0.0020(2)
C3 0.0129(3) 0.0136(3) 0.0173(3) 0.0056(3) 0.0050(3) 0.0019(3)
C4 0.0161(4) 0.0138(4) 0.0257(4) 0.0032(3) 0.0073(3) 0.0005(3)
C5 0.0168(4) 0.0123(4) 0.0391(6) 0.0094(4) 0.0105(4) 0.0021(3)
C6 0.0155(4) 0.0186(4) 0.0370(5) 0.0175(4) 0.0114(4) 0.0057(3)
C7 0.0123(3) 0.0171(4) 0.0210(4) 0.0109(3) 0.0071(3) 0.0045(3)
C9 0.0147(3) 0.0141(3) 0.0184(4) 0.0075(3) 0.0037(3) 0.0053(3)
C10 0.0239(4) 0.0204(4) 0.0186(4) 0.0080(3) 0.0052(3) 0.0080(3)
C11 0.0314(5) 0.0313(5) 0.0250(5) 0.0165(4) 0.0132(4) 0.0158(4)
C12 0.0238(5) 0.0313(6) 0.0384(6) 0.0239(5) 0.0156(4) 0.0129(4)
C13 0.0168(4) 0.0206(4) 0.0355(5) 0.0157(4) 0.0069(4) 0.0037(3)
C14 0.0157(4) 0.0156(4) 0.0231(4) 0.0084(3) 0.0029(3) 0.0027(3)
C15 0.0145(3) 0.0154(3) 0.0142(3) 0.0062(3) 0.0045(3) 0.0040(3)
C16 0.0204(4) 0.0166(4) 0.0123(3) 0.0077(3) 0.0055(3) 0.0057(3)
C17 0.0222(4) 0.0169(4) 0.0144(3) 0.0075(3) 0.0035(3) 0.0053(3)
C18 0.0306(5) 0.0227(4) 0.0155(4) 0.0106(3) 0.0034(3) 0.0090(4)
C19 0.0384(6) 0.0247(5) 0.0183(4) 0.0136(4) 0.0093(4) 0.0093(4)
C20 0.0325(5) 0.0240(5) 0.0199(4) 0.0128(4) 0.0104(4) 0.0036(4)
C21 0.0224(4) 0.0219(4) 0.0155(4) 0.0091(3) 0.0075(3) 0.0042(3)
C22 0.0226(4) 0.0309(5) 0.0229(4) 0.0138(4) 0.0078(4) 0.0019(4)
C23 0.0301(5) 0.0240(5) 0.0233(5) 0.0057(4) 0.0110(4) 0.0103(4)

loop_
_atom_type_symbol
_atom_type_description
_atom_type_scat_dispersion_real
_atom_type_scat_dispersion_imag
_atom_type_scat_source
C C 0.0033 0.0016 'International Tables Vol C Tables 4.2.6.8 and 6.1.1.4'
H H 0.0000 0.0000 'International Tables Vol C Tables 4.2.6.8 and 6.1.1.4'
N N 0.0061 0.0033 'International Tables Vol C Tables 4.2.6.8 and 6.1.1.4'
O O 0.0106 0.0060 'International Tables Vol C Tables 4.2.6.8 and 6.1.1.4'
S S 0.1246 0.1234 'International Tables Vol C Tables 4.2.6.8 and 6.1.1.4'
Cl Cl 0.1484 0.1585 'International Tables Vol C Tables 4.2.6.8 and 6.1.1.4'
Pd Pd -0.9988 1.0072 'International Tables Vol C Tables 4.2.6.8 and 6.1.1.4'

loop_
_geom_angle_atom_site_label_1
_geom_angle_atom_site_label_2
_geom_angle_atom_site_label_3
_geom_angle
_geom_angle_publ_flag
C15 Pd1 C1 89.97(4) yes
C15 Pd1 Cl2 171.67(3) ?
C1 Pd1 Cl2 86.64(2) ?
C15 Pd1 Cl1 91.49(3) ?
C1 Pd1 Cl1 177.52(2) ?
Cl2 Pd1 Cl1 91.648(9) yes
C7 C8 H8A 109.5 ?
C7 C8 H8B 109.5 ?
C7 C8 H8C 109.5 ?
C3 C8B H8B1 109.5 ?
C3 C8B H8B2 109.5 ?
H8B1 C8B H8B2 109.5 ?
C3 C8B H8B3 109.5 ?
H8B1 C8B H8B3 109.5 ?
H8B2 C8B H8B3 109.5 ?
O1 S1 O2 120.48(5) ?
O1 S1 N3 102.75(4) ?
O2 S1 N3 106.63(4) ?
O1 S1 C9 109.93(5) ?
O2 S1 C9 108.79(5) ?
N3 S1 C9 107.39(4) ?
C1 N1 C2 125.18(7) ?
C1 N1 H1N 116.4(11) ?
C2 N1 H1N 118.4(11) ?
C1 N2 N3 120.21(7) ?
C1 N2 H2N 119.8(11) ?
N3 N2 H2N 117.0(11) ?
N2 N3 S1 115.64(6) ?
N2 N3 H3N 108.9(12) ?
S1 N3 H3N 112.5(12) ?
C15 N4 C16 174.94(10) ?
N1 C1 N2 117.84(7) yes
N1 C1 Pd1 125.65(6) ?
N2 C1 Pd1 116.41(6) ?
C3 C2 C7 120.31(8) ?
C3 C2 N1 120.82(8) ?
C7 C2 N1 118.61(8) ?
C4 C3 C2 120.19(9) ?
C4 C3 C8B 118.5(3) ?
C2 C3 C8B 121.3(3) ?
C4 C3 Cl3 119.17(8) ?
C2 C3 Cl3 120.54(7) ?
C5 C4 C3 119.29(10) ?
C5 C4 H4 120.4 ?
C3 C4 H4 120.4 ?
C6 C5 C4 120.63(9) ?
C6 C5 H5 119.7 ?
C4 C5 H5 119.7 ?
C5 C6 C7 120.83(10) ?
C5 C6 H6 119.6 ?
C7 C6 H6 119.6 ?
C6 C7 C2 118.70(9) ?
C6 C7 C8 120.3(3) ?
C2 C7 C8 121.0(3) ?
C6 C7 Cl3B 121.76(14) ?
C2 C7 Cl3B 119.51(13) ?
C10 C9 C14 121.85(9) ?
C10 C9 S1 119.62(8) ?
C14 C9 S1 118.53(8) ?
C9 C10 C11 118.55(10) ?
C9 C10 H10 120.7 ?
C11 C10 H10 120.7 ?
C12 C11 C10 120.22(11) ?
C12 C11 H11 119.9 ?
C10 C11 H11 119.9 ?
C13 C12 C11 120.45(11) ?
C13 C12 H12 119.8 ?
C11 C12 H12 119.8 ?
C14 C13 C12 120.27(11) ?
C14 C13 H13 119.9 ?
C12 C13 H13 119.9 ?
C13 C14 C9 118.65(10) ?
C13 C14 H14 120.7 ?
C9 C14 H14 120.7 ?
N4 C15 Pd1 173.86(9) ?
N4 C16 C17 119.80(9) ?
N4 C16 C21 118.52(9) ?
C17 C16 C21 121.68(9) ?
C18 C17 C16 119.95(10) ?
C18 C17 Cl4 120.22(8) ?
C16 C17 Cl4 119.83(7) ?
C19 C18 C17 118.88(10) ?
C19 C18 H18 120.6 ?
C17 C18 H18 120.6 ?
C18 C19 C20 121.04(10) ?
C18 C19 H19 119.5 ?
C20 C19 H19 119.5 ?
C19 C20 C21 121.18(11) ?
C19 C20 H20 119.4 ?
C21 C20 H20 119.4 ?
C20 C21 C16 117.27(10) ?
C20 C21 C22 121.67(10) ?
C16 C21 C22 121.04(9) ?
C21 C22 H22A 109.5 ?
C21 C22 H22B 109.5 ?
H22A C22 H22B 109.5 ?
C21 C22 H22C 109.5 ?
H22A C22 H22C 109.5 ?
H22B C22 H22C 109.5 ?
Cl5 C23 Cl6 112.21(6) ?
Cl5 C23 H23A 109.2 ?
Cl6 C23 H23A 109.2 ?
Cl5 C23 H23B 109.2 ?
Cl6 C23 H23B 109.2 ?
H23A C23 H23B 107.9 ?

loop_
_geom_bond_atom_site_label_1
_geom_bond_atom_site_label_2
_geom_bond_distance
_geom_bond_publ_flag
Pd1 C15 1.9261(9) yes
Pd1 C1 1.9761(8) yes
Pd1 Cl2 2.3149(2) yes
Pd1 Cl1 2.3663(2) yes
Cl3 C3 1.7417(10) ?
C8 C7 1.482(4) ?
C8 H8A 0.9800 ?
C8 H8B 0.9800 ?
C8 H8C 0.9800 ?
C8B C3 1.462(6) ?
C8B H8B1 0.9800 ?
C8B H8B2 0.9800 ?
C8B H8B3 0.9800 ?
Cl3B C7 1.774(2) ?
Cl4 C17 1.7233(11) ?
Cl5 C23 1.7619(12) ?
Cl6 C23 1.7682(13) ?
S1 O1 1.4321(8) ?
S1 O2 1.4341(8) ?
S1 N3 1.6665(8) ?
S1 C9 1.7554(10) ?
N1 C1 1.3174(11) yes
N1 C2 1.4269(11) yes
N1 H1N 0.855(17) ?
N2 C1 1.3356(11) yes
N2 N3 1.4065(10) yes
N2 H2N 0.850(16) ?
N3 H3N 0.821(17) ?
N4 C15 1.1562(12) ?
N4 C16 1.3917(12) ?
C2 C3 1.3944(13) ?
C2 C7 1.3994(13) ?
C3 C4 1.3927(13) ?
C4 C5 1.3851(17) ?
C4 H4 0.9500 ?
C5 C6 1.3829(17) ?
C5 H5 0.9500 ?
C6 C7 1.3904(14) ?
C6 H6 0.9500 ?
C9 C10 1.3914(14) ?
C9 C14 1.3940(14) ?
C10 C11 1.3922(17) ?
C10 H10 0.9500 ?
C11 C12 1.3897(19) ?
C11 H11 0.9500 ?
C12 C13 1.3885(18) ?
C12 H12 0.9500 ?
C13 C14 1.3882(15) ?
C13 H13 0.9500 ?
C14 H14 0.9500 ?
C16 C17 1.3952(14) ?
C16 C21 1.4012(14) ?
C17 C18 1.3887(14) ?
C18 C19 1.3861(18) ?
C18 H18 0.9500 ?
C19 C20 1.3883(17) ?
C19 H19 0.9500 ?
C20 C21 1.3933(15) ?
C20 H20 0.9500 ?
C21 C22 1.5244(16) ?
C22 H22A 0.9800 ?
C22 H22B 0.9800 ?
C22 H22C 0.9800 ?
C23 H23A 0.9900 ?
C23 H23B 0.9900 ?

loop_
_geom_hbond_atom_site_label_D
_geom_hbond_atom_site_label_H
_geom_hbond_atom_site_label_A
_geom_hbond_distance_DH
_geom_hbond_distance_HA
_geom_hbond_distance_DA
_geom_hbond_angle_DHA
_geom_hbond_site_symmetry_A
_geom_hbond_publ_flag
N3 H3N Cl1 0.821(17) 2.341(17) 3.1533(8) 170.1(16) 2_565 yes
N2 H2N Cl2 0.850(16) 2.365(16) 3.1897(8) 163.7(14) 2_565 yes
